data_4317505
loop_
_publ_author_name
Lee
Kim
'Duk-Young Jung'

_publ_section_title
;
 A Coordination Polymer of Cobalt(II)-Glutarate: Two-Dimensional
 Interlocking Structure by Dicarboxylate Ligands with Two Different
 Conformations
;
_journal_name_full 'Inorganic Chemistry'
_journal_page_first 501
_journal_page_last 506
_journal_paper_doi 10.1021/ic010861o
_journal_volume 41
_journal_year 2002
_chemical_formula_sum 'C5 H6 Co O4'
_chemical_formula_weight 189.03
_chemical_name_common Co[O2C(CH2)3CO2]
_chemical_name_systematic
;
  cobalt glutarate
;
_space_group_IT_number 13
_symmetry_cell_setting monoclinic
_symmetry_space_group_name_Hall '-P 2yc'
_symmetry_space_group_name_H-M 'P 1 2/c 1'
_atom_sites_solution_hydrogens geom
_atom_sites_solution_primary direct
_atom_sites_solution_secondary difmap
_audit_creation_method SHELXL
_cell_angle_alpha 90.00
_cell_angle_beta 90.50(2)
_cell_angle_gamma 90.00
_cell_formula_units_Z 4
_cell_length_a 14.002(3)
_cell_length_b 4.8064(10)
_cell_length_c 9.274(3)
_cell_measurement_reflns_used 20
_cell_measurement_temperature 296(2)
_cell_measurement_theta_max 12.57
_cell_measurement_theta_min 5.10
_cell_volume 624.1(3)
_computing_cell_refinement 'Siemens XSCANS'
_computing_data_collection 'Siemens XSCANS'
_computing_data_reduction 'Siemens SHELXTL'
_computing_molecular_graphics 'Siemens SHELXTL'
_computing_publication_material 'Siemens SHELXTL'
_computing_structure_refinement 'SHELXL-93 (Sheldrick, 1993)'
_computing_structure_solution 'SHELXS-86 (Sheldrick, 1990)'
_diffrn_ambient_temperature 296(2)
_diffrn_measurement_device 'Siemens P4'
_diffrn_measurement_method '/w scans'
_diffrn_radiation_monochromator graphite
_diffrn_radiation_source 'fine-focus sealed tube'
_diffrn_radiation_type MoK\a
_diffrn_radiation_wavelength 0.71073
_diffrn_reflns_av_R_equivalents 0.0207
_diffrn_reflns_av_sigmaI/netI 0.0289
_diffrn_reflns_limit_h_max 16
_diffrn_reflns_limit_h_min -16
_diffrn_reflns_limit_k_max 0
_diffrn_reflns_limit_k_min -5
_diffrn_reflns_limit_l_max 0
_diffrn_reflns_limit_l_min -11
_diffrn_reflns_number 1172
_diffrn_reflns_theta_max 24.98
_diffrn_reflns_theta_min 2.91
_diffrn_standards_interval_count 97
_diffrn_standards_number 3
_exptl_absorpt_coefficient_mu 2.693
_exptl_absorpt_correction_T_max 0.1635
_exptl_absorpt_correction_T_min 0.1179
_exptl_absorpt_correction_type empirical
_exptl_crystal_colour purple
_exptl_crystal_density_diffrn 2.012
_exptl_crystal_description plate
_exptl_crystal_F_000 380
_exptl_crystal_size_max 0.40
_exptl_crystal_size_mid 0.36
_exptl_crystal_size_min 0.32
_refine_diff_density_max 0.835
_refine_diff_density_min -0.859
_refine_diff_density_rms 0.168
_refine_ls_extinction_coef 0.0446(63)
_refine_ls_extinction_expression Fc^*^=kFc[1+0.001xFc^2^\l^3^/sin(2\q)]^-1/4^
_refine_ls_extinction_method SHELXL
_refine_ls_goodness_of_fit_all 1.078
_refine_ls_goodness_of_fit_obs 1.086
_refine_ls_hydrogen_treatment mixed
_refine_ls_matrix_type full
_refine_ls_number_parameters 117
_refine_ls_number_reflns 1083
_refine_ls_number_restraints 0
_refine_ls_restrained_S_all 1.235
_refine_ls_restrained_S_obs 1.086
_refine_ls_R_factor_all 0.0566
_refine_ls_R_factor_obs 0.0480
_refine_ls_shift/esd_max 0.001
_refine_ls_shift/esd_mean 0.000
_refine_ls_structure_factor_coef Fsqd
_refine_ls_weighting_details 'w=1/[\s^2^(Fo^2^)+(0.0986P)^2^+0.5619P] where P=(Fo^2^+2Fc^2^)/3'
_refine_ls_weighting_scheme calc
_refine_ls_wR_factor_all 0.1601
_refine_ls_wR_factor_obs 0.1316
_reflns_number_observed 961
_reflns_number_total 1093
_reflns_observed_criterion >2sigma(I)
_cod_data_source_file ic010861o.cif
_cod_data_source_block Co-glutarate
_cod_depositor_comments
;
The following automatic conversions were performed:

'_refine_ls_weighting_scheme' value 'calc
w=1/[\s^2^(Fo^2^)+(0.0986P)^2^+0.5619P] where P=(Fo^2^+2Fc^2^)/3' was
changed to 'calc'. New tag '_refine_ls_weighting_details' was
created. The value of the new tag was set to
'w=1/[\s^2^(Fo^2^)+(0.0986P)^2^+0.5619P] where P=(Fo^2^+2Fc^2^)/3'.

Automatic conversion script
Id: cif_fix_values 3143 2015-03-26 13:38:13Z robertas 
;
_cod_database_code 4317505

loop_
_symmetry_equiv_pos_as_xyz
'x, y, z'
'-x, y, -z+1/2'
'-x, -y, -z'
'x, -y, z-1/2'

loop_
_atom_site_aniso_label
_atom_site_aniso_U_11
_atom_site_aniso_U_22
_atom_site_aniso_U_33
_atom_site_aniso_U_23
_atom_site_aniso_U_13
_atom_site_aniso_U_12
Co1 0.0208(5) 0.0227(5) 0.0297(5) -0.0020(2) -0.0068(3) 0.0014(2)
O1 0.028(2) 0.038(2) 0.0287(14) -0.0003(10) -0.0028(12) -0.0063(10)
O2 0.0304(14) 0.042(2) 0.0246(13) -0.0007(11) -0.0042(10) 0.0010(12)
O3 0.0272(14) 0.0187(13) 0.049(2) -0.0022(11) -0.0109(11) -0.0016(10)
O4 0.032(2) 0.0224(14) 0.053(2) -0.0026(13) -0.0194(12) 0.0025(12)
C1 0.018(2) 0.024(2) 0.028(2) -0.0002(14) -0.0034(14) 0.0008(14)
C2 0.031(2) 0.021(2) 0.039(2) -0.002(2) -0.014(2) -0.002(2)
C3 0.024(3) 0.023(3) 0.035(3) 0.000 -0.013(2) 0.000
C4 0.025(2) 0.027(2) 0.026(2) 0.0013(14) -0.0031(13) 0.0064(15)
C5 0.029(2) 0.037(2) 0.028(2) 0.002(2) -0.006(2) -0.001(2)
C6 0.028(3) 0.030(3) 0.035(3) 0.000 -0.004(3) 0.000

loop_
_atom_site_label
_atom_site_type_symbol
_atom_site_fract_x
_atom_site_fract_y
_atom_site_fract_z
_atom_site_U_iso_or_equiv
_atom_site_thermal_displace_type
_atom_site_occupancy
_atom_site_calc_flag
_atom_site_refinement_flags
_atom_site_disorder_group
Co1 Co 0.24956(3) 0.01644(11) -0.00521(5) 0.0244(4) Uani 1 d . .
O1 O 0.2858(2) 0.0042(5) 0.2019(3) 0.0317(7) Uani 1 d . .
O2 O 0.3646(2) -0.1324(6) -0.1029(3) 0.0323(7) Uani 1 d . .
O3 O 0.1349(2) -0.1997(5) -0.0625(3) 0.0317(7) Uani 1 d . .
O4 O 0.2140(2) 0.4119(6) -0.0197(3) 0.0360(7) Uani 1 d . .
C1 C 0.1440(3) -0.4591(7) -0.0776(4) 0.0234(8) Uani 1 d . .
C2 C 0.0702(3) -0.6152(8) -0.1662(4) 0.0303(9) Uani 1 d . .
H2A H 0.1136(38) -0.7292(128) -0.2373(60) 0.068(17) Uiso 1 d . .
H2B H 0.0358(33) -0.7398(111) -0.1105(50) 0.042(13) Uiso 1 d . .
C3 C 0.0000 -0.4328(14) -0.2500 0.0275(12) Uani 1 d S .
H3 H -0.0343(34) -0.3164(109) -0.1926(50) 0.046(13) Uiso 1 d . .
C4 C 0.3549(2) 0.1353(8) 0.2616(4) 0.0263(8) Uani 1 d . .
C5 C 0.4242(3) 0.2940(9) 0.1685(4) 0.0311(9) Uani 1 d . .
H5A H 0.3892(49) 0.4173(153) 0.1052(77) 0.084(21) Uiso 1 d . .
H5B H 0.4518(32) 0.1697(111) 0.1134(50) 0.039(13) Uiso 1 d . .
C6 C 0.5000 0.4639(13) 0.2500 0.0309(14) Uani 1 d S .
H6 H 0.5292(31) 0.5833(98) 0.1772(46) 0.031(11) Uiso 1 d . .

loop_
_atom_type_symbol
_atom_type_description
_atom_type_scat_dispersion_real
_atom_type_scat_dispersion_imag
_atom_type_scat_source
C C 0.0033 0.0016 'International Tables Vol C Tables 4.2.6.8 and 6.1.1.4'
H H 0.0000 0.0000 'International Tables Vol C Tables 4.2.6.8 and 6.1.1.4'
O O 0.0106 0.0060 'International Tables Vol C Tables 4.2.6.8 and 6.1.1.4'
Co Co 0.3494 0.9721 'International Tables Vol C Tables 4.2.6.8 and 6.1.1.4'

loop_
_geom_angle_atom_site_label_1
_geom_angle_atom_site_label_2
_geom_angle_atom_site_label_3
_geom_angle
_geom_angle_site_symmetry_1
_geom_angle_site_symmetry_3
_geom_angle_publ_flag
O4 Co1 O3 106.51(11) . . ?
O4 Co1 O1 99.03(11) . . ?
O3 Co1 O1 116.37(11) . . ?
O4 Co1 O2 121.44(12) . . ?
O3 Co1 O2 110.28(11) . . ?
O1 Co1 O2 103.28(11) . . ?
C4 O1 Co1 126.3(2) . . ?
C4 O2 Co1 112.2(2) 4 . ?
C1 O3 Co1 117.8(2) . . ?
C1 O4 Co1 133.7(2) 1_565 . ?
O3 C1 O4 120.8(3) . 1_545 ?
O3 C1 C2 118.7(3) . . ?
O4 C1 C2 120.4(3) 1_545 . ?
C1 C2 C3 115.2(3) . . ?
C2 C3 C2 109.8(5) 2_554 . ?
O2 C4 O1 120.0(3) 4_556 . ?
O2 C4 C5 120.7(3) 4_556 . ?
O1 C4 C5 119.3(3) . . ?
C4 C5 C6 115.6(3) . . ?
C5 C6 C5 115.6(5) . 2_655 ?

loop_
_geom_bond_atom_site_label_1
_geom_bond_atom_site_label_2
_geom_bond_distance
_geom_bond_site_symmetry_2
_geom_bond_publ_flag
Co1 O4 1.969(3) . ?
Co1 O3 1.981(2) . ?
Co1 O1 1.984(3) . ?
Co1 O2 1.988(3) . ?
O1 C4 1.276(4) . ?
O2 C4 1.262(4) 4 ?
O3 C1 1.261(4) . ?
O4 C1 1.274(4) 1_565 ?
C1 O4 1.274(4) 1_545 ?
C1 C2 1.514(5) . ?
C2 C3 1.525(5) . ?
C3 C2 1.525(5) 2_554 ?
C4 O2 1.262(4) 4_556 ?
C4 C5 1.512(5) . ?
C5 C6 1.533(5) . ?
C6 C5 1.533(5) 2_655 ?
